data_7207137
loop_
_publ_author_name
'Fernando, Isurika R.'
'Jianrattanasawat, Sarut'
'Daskalakis, Nikos'
'Demadis, Konstantinos D.'
'Mezei, Gellert'

_publ_section_title
;
 Mapping the supramolecular chemistry of pyrazole-4-sulfonate: layered
 inorganic--organic networks with Zn2+, Cd2+, Ag+, Na+ and NH4+, and their
 use in copper anticorrosion protective films
;
_journal_issue 3
_journal_name_full CrystEngComm
_journal_page_first 908
_journal_paper_doi 10.1039/c1ce06027a
_journal_volume 14
_journal_year 2012
_chemical_formula_sum 'C3 H3 Ag N2 O3 S'
_chemical_formula_weight 255.00
_chemical_name_systematic
;
?
;
_space_group_IT_number 14
_symmetry_cell_setting monoclinic
_symmetry_space_group_name_Hall '-P 2ybc'
_symmetry_space_group_name_H-M 'P 1 21/c 1'
_atom_sites_solution_hydrogens geom
_atom_sites_solution_primary direct
_atom_sites_solution_secondary difmap
_audit_creation_method SHELXL-97
_cell_angle_alpha 90.00
_cell_angle_beta 90.590(4)
_cell_angle_gamma 90.00
_cell_formula_units_Z 4
_cell_length_a 7.5543(15)
_cell_length_b 5.4219(10)
_cell_length_c 14.260(3)
_cell_measurement_temperature 298(2)
_cell_volume 584.0(2)
_computing_cell_refinement 'Bruker SMART'
_computing_data_collection 'Bruker SMART'
_computing_data_reduction 'Bruker SHELXTL'
_computing_molecular_graphics 'Bruker SHELXTL'
_computing_publication_material 'Bruker SHELXTL'
_computing_structure_refinement 'SHELXL-97 (Sheldrick, 1997)'
_computing_structure_solution 'SHELXS-97 (Sheldrick, 1990)'
_diffrn_ambient_temperature 298(2)
_diffrn_measured_fraction_theta_full 1.000
_diffrn_measured_fraction_theta_max 1.000
_diffrn_measurement_device_type 'CCD area detector'
_diffrn_measurement_method 'phi and omega scans'
_diffrn_radiation_monochromator graphite
_diffrn_radiation_source 'fine-focus sealed tube'
_diffrn_radiation_type MoK\a
_diffrn_radiation_wavelength 0.71073
_diffrn_reflns_av_R_equivalents 0.0549
_diffrn_reflns_av_sigmaI/netI 0.0378
_diffrn_reflns_limit_h_max 7
_diffrn_reflns_limit_h_min -8
_diffrn_reflns_limit_k_max 5
_diffrn_reflns_limit_k_min -6
_diffrn_reflns_limit_l_max 15
_diffrn_reflns_limit_l_min -10
_diffrn_reflns_number 2438
_diffrn_reflns_theta_full 23.23
_diffrn_reflns_theta_max 23.23
_diffrn_reflns_theta_min 2.70
_exptl_absorpt_coefficient_mu 3.743
_exptl_absorpt_correction_type none
_exptl_crystal_colour colorless
_exptl_crystal_density_diffrn 2.900
_exptl_crystal_density_method 'not measured'
_exptl_crystal_description plate
_exptl_crystal_F_000 488
_exptl_crystal_size_max 0.34
_exptl_crystal_size_mid 0.23
_exptl_crystal_size_min 0.05
_refine_diff_density_max 0.662
_refine_diff_density_min -1.003
_refine_diff_density_rms 0.195
_refine_ls_extinction_coef 0.048(3)
_refine_ls_extinction_expression Fc^*^=kFc[1+0.001xFc^2^\l^3^/sin(2\q)]^-1/4^
_refine_ls_extinction_method SHELXL
_refine_ls_goodness_of_fit_ref 1.053
_refine_ls_hydrogen_treatment constr
_refine_ls_matrix_type full
_refine_ls_number_parameters 95
_refine_ls_number_reflns 830
_refine_ls_number_restraints 0
_refine_ls_restrained_S_all 1.053
_refine_ls_R_factor_all 0.0408
_refine_ls_R_factor_gt 0.0390
_refine_ls_shift/su_max 0.000
_refine_ls_shift/su_mean 0.000
_refine_ls_structure_factor_coef Fsqd
_refine_ls_weighting_details 'calc w=1/[\s^2^(Fo^2^)+(0.0710P)^2^+0.3930P] where P=(Fo^2^+2Fc^2^)/3'
_refine_ls_weighting_scheme calc
_refine_ls_wR_factor_gt 0.1008
_refine_ls_wR_factor_ref 0.1044
_reflns_number_gt 753
_reflns_number_total 830
_reflns_threshold_expression >2sigma(I)
_cod_data_source_file c1ce06027a.txt
_cod_data_source_block silverpyrazolesulfonate
_cod_depositor_comments
;
The following automatic conversions were performed:

'_symmetry_cell_setting' value 'Monoclinic' changed to 'monoclinic'
according to /home/saulius/struct/CIF-dictionaries/cif_core.dic
dictionary named 'cif_core.dic' version 2.4.1 from 2010-06-29.

Automatic conversion script
Id: cif_fix_values 1715 2011-07-08 13:25:40Z adriana 
;
_cod_original_cell_volume 584.04(19)
_cod_original_sg_symbol_H-M P2(1)/c
_cod_database_code 7207137

loop_
_symmetry_equiv_pos_as_xyz
'x, y, z'
'-x, y+1/2, -z+1/2'
'-x, -y, -z'
'x, -y-1/2, z-1/2'

loop_
_atom_site_label
_atom_site_type_symbol
_atom_site_fract_x
_atom_site_fract_y
_atom_site_fract_z
_atom_site_U_iso_or_equiv
_atom_site_adp_type
_atom_site_occupancy
_atom_site_symmetry_multiplicity
_atom_site_calc_flag
_atom_site_refinement_flags
Ag1 Ag 0.0000 0.0000 0.0000 0.0523(4) Uani 1 2 d S
Ag2 Ag 0.5000 0.5000 0.5000 0.0461(4) Uani 1 2 d S
S1 S 0.32094(11) -0.00085(13) 0.38899(6) 0.0252(4) Uani 1 1 d .
O1 O 0.3479(3) -0.2660(5) 0.38411(15) 0.0373(7) Uani 1 1 d .
O2 O 0.4851(3) 0.1369(4) 0.40375(16) 0.0342(7) Uani 1 1 d .
O3 O 0.1828(3) 0.0676(6) 0.45365(18) 0.0436(7) Uani 1 1 d .
N1 N 0.1340(4) 0.0715(6) 0.1312(2) 0.0307(7) Uani 1 1 d .
N2 N 0.2178(3) 0.2878(5) 0.14532(18) 0.0319(7) Uani 1 1 d .
H2 H 0.2235 0.4038 0.1044 0.038 Uiso 1 1 calc R
C1 C 0.2914(4) 0.2996(6) 0.2312(2) 0.0296(8) Uani 1 1 d .
H1 H 0.3569 0.4301 0.2558 0.036 Uiso 1 1 calc R
C2 C 0.2518(4) 0.0828(7) 0.2761(2) 0.0233(7) Uani 1 1 d .
C3 C 0.1532(4) -0.0538(7) 0.2104(3) 0.0280(8) Uani 1 1 d .
H3 H 0.1076 -0.2106 0.2210 0.034 Uiso 1 1 calc R

loop_
_atom_site_aniso_label
_atom_site_aniso_U_11
_atom_site_aniso_U_22
_atom_site_aniso_U_33
_atom_site_aniso_U_23
_atom_site_aniso_U_13
_atom_site_aniso_U_12
Ag1 0.0622(5) 0.0701(6) 0.0243(5) -0.00080(18) -0.0199(3) -0.0158(2)
Ag2 0.0776(6) 0.0279(5) 0.0324(5) -0.00159(14) -0.0204(4) 0.00394(16)
S1 0.0331(6) 0.0272(8) 0.0152(7) -0.0017(3) -0.0048(4) 0.0035(3)
O1 0.0580(15) 0.0273(14) 0.0265(14) 0.0001(11) -0.0117(10) 0.0018(11)
O2 0.0388(13) 0.0357(15) 0.0279(13) -0.0041(10) -0.0120(9) -0.0011(10)
O3 0.0456(15) 0.0652(16) 0.0202(14) -0.0029(14) 0.0037(11) 0.0135(14)
N1 0.0356(15) 0.0345(16) 0.0217(17) 0.0030(15) -0.0091(12) -0.0028(15)
N2 0.0400(15) 0.0340(18) 0.0215(15) 0.0061(13) -0.0019(11) -0.0065(13)
C1 0.0375(16) 0.0321(19) 0.0192(16) -0.0009(15) -0.0043(13) -0.0072(15)
C2 0.0264(16) 0.0279(18) 0.0154(17) -0.0023(15) -0.0012(12) 0.0030(14)
C3 0.0321(18) 0.0290(16) 0.0228(19) 0.0000(17) -0.0042(14) -0.0030(15)

loop_
_atom_type_symbol
_atom_type_description
_atom_type_scat_dispersion_real
_atom_type_scat_dispersion_imag
_atom_type_scat_source
C C 0.0033 0.0016 'International Tables Vol C Tables 4.2.6.8 and 6.1.1.4'
H H 0.0000 0.0000 'International Tables Vol C Tables 4.2.6.8 and 6.1.1.4'
N N 0.0061 0.0033 'International Tables Vol C Tables 4.2.6.8 and 6.1.1.4'
O O 0.0106 0.0060 'International Tables Vol C Tables 4.2.6.8 and 6.1.1.4'
S S 0.1246 0.1234 'International Tables Vol C Tables 4.2.6.8 and 6.1.1.4'
Ag Ag -0.8971 1.1015 'International Tables Vol C Tables 4.2.6.8 and 6.1.1.4'

loop_
_geom_angle_atom_site_label_1
_geom_angle_atom_site_label_2
_geom_angle_atom_site_label_3
_geom_angle
_geom_angle_site_symmetry_1
_geom_angle_site_symmetry_3
N1 Ag1 N1 180.0 . 3
O1 Ag2 O1 180.00(8) 3_656 1_565
O1 Ag2 O2 88.81(8) 3_656 .
O1 Ag2 O2 91.19(8) 1_565 .
O1 Ag2 O2 91.19(8) 3_656 3_666
O1 Ag2 O2 88.81(8) 1_565 3_666
O2 Ag2 O2 180.0 . 3_666
O3 S1 O1 112.70(18) . .
O3 S1 O2 113.17(16) . .
O1 S1 O2 113.17(15) . .
O3 S1 C2 108.05(15) . .
O1 S1 C2 104.67(16) . .
O2 S1 C2 104.20(14) . .
S1 O1 Ag2 124.25(13) . 1_545
S1 O2 Ag2 122.42(13) . .
C3 N1 N2 105.8(3) . .
C3 N1 Ag1 134.0(3) . .
N2 N1 Ag1 120.2(2) . .
C1 N2 N1 111.6(3) . .
N2 C1 C2 107.1(3) . .
C1 C2 C3 104.9(3) . .
C1 C2 S1 126.0(3) . .
C3 C2 S1 129.1(3) . .
N1 C3 C2 110.6(3) . .

loop_
_geom_bond_atom_site_label_1
_geom_bond_atom_site_label_2
_geom_bond_distance
_geom_bond_site_symmetry_2
Ag1 N1 2.154(3) .
Ag1 N1 2.154(3) 3
Ag2 O1 2.371(2) 3_656
Ag2 O1 2.371(2) 1_565
Ag2 O2 2.402(2) .
Ag2 O2 2.402(2) 3_666
S1 O3 1.448(3) .
S1 O1 1.454(3) .
S1 O2 1.461(2) .
S1 C2 1.747(3) .
O1 Ag2 2.371(2) 1_545
N1 C3 1.324(5) .
N1 N2 1.346(4) .
N2 C1 1.342(4) .
C1 C2 1.373(5) .
C2 C3 1.402(5) .

loop_
_geom_hbond_atom_site_label_D
_geom_hbond_atom_site_label_H
_geom_hbond_atom_site_label_A
_geom_hbond_distance_DH
_geom_hbond_distance_HA
_geom_hbond_distance_DA
_geom_hbond_angle_DHA
_geom_hbond_site_symmetry_A
N2 H2 O3 0.86 2.17 2.853(4) 135.8 4_565
N2 H2 O2 0.86 2.54 3.024(4) 116.3 2_655
